data_4038031
loop_
_publ_author_name
'Lu, Qing'
'Kole, Goutam Kumar'
'Friedrich, Alexandra'
'M\"uller-Buschbaum, Klaus'
'Liu, Zhiqiang'
'Yu, Xiaoqiang'
'Marder, Todd B.'

_publ_section_title
;
 Comparison Study of the Site-Effect on Regioisomeric Pyridyl-Pyrene
 Conjugates: Synthesis, Structures, and Photophysical Properties.
;
_journal_issue 6
_journal_name_full 'The Journal of organic chemistry'
_journal_page_first 4256
_journal_page_last 4266
_journal_paper_doi 10.1021/acs.joc.9b03421
_journal_volume 85
_journal_year 2020
_chemical_formula_sum 'C34 H32 N2'
_chemical_formula_weight 468.61
_space_group_crystal_system triclinic
_space_group_IT_number 2
_space_group_name_Hall '-P 1'
_space_group_name_H-M_alt 'P -1'
_atom_sites_solution_hydrogens difmap
_audit_creation_method SHELXL-2014/7
_cell_angle_alpha 89.133(6)
_cell_angle_beta 66.936(5)
_cell_angle_gamma 75.404(5)
_cell_formula_units_Z 2
_cell_length_a 9.6837(10)
_cell_length_b 12.0970(12)
_cell_length_c 12.2653(12)
_cell_measurement_reflns_used 5024
_cell_measurement_temperature 150(2)
_cell_measurement_theta_max 79.28
_cell_measurement_theta_min 5.21
_cell_volume 1273.6(2)
_computing_cell_refinement 'Bruker SAINT'
_computing_data_collection 'Bruker APEX2'
_computing_data_reduction 'Bruker SAINT'
_computing_molecular_graphics 'Bruker SHELXTL'
_computing_publication_material 'Bruker SHELXTL'
_computing_structure_refinement 'SHELXL-2014/7 (Sheldrick, 2014)'
_computing_structure_solution 'SHELXS-97 (Sheldrick 2008)'
_diffrn_ambient_temperature 150(2)
_diffrn_detector_area_resol_mean 8.3
_diffrn_measured_fraction_theta_full 0.995
_diffrn_measured_fraction_theta_max 0.974
_diffrn_measurement_device_type 'Bruker APEX-II CCD'
_diffrn_measurement_method '\f and \w scans'
_diffrn_radiation_type CuK\a
_diffrn_radiation_wavelength 1.54178
_diffrn_reflns_av_R_equivalents 0.0792
_diffrn_reflns_av_unetI/netI 0.0665
_diffrn_reflns_Laue_measured_fraction_full 0.995
_diffrn_reflns_Laue_measured_fraction_max 0.974
_diffrn_reflns_limit_h_max 9
_diffrn_reflns_limit_h_min -12
_diffrn_reflns_limit_k_max 15
_diffrn_reflns_limit_k_min -15
_diffrn_reflns_limit_l_max 15
_diffrn_reflns_limit_l_min -15
_diffrn_reflns_number 21726
_diffrn_reflns_point_group_measured_fraction_full 0.995
_diffrn_reflns_point_group_measured_fraction_max 0.974
_diffrn_reflns_theta_full 67.679
_diffrn_reflns_theta_max 79.591
_diffrn_reflns_theta_min 5.077
_exptl_absorpt_coefficient_mu 0.538
_exptl_absorpt_correction_T_max 0.984
_exptl_absorpt_correction_T_min 0.968
_exptl_absorpt_correction_type multi-scan
_exptl_absorpt_process_details 'APEX2 Software Suite (Bruker, 2005)'
_exptl_crystal_colour yellow
_exptl_crystal_density_diffrn 1.222
_exptl_crystal_description block
_exptl_crystal_F_000 500
_exptl_crystal_size_max 0.060
_exptl_crystal_size_mid 0.040
_exptl_crystal_size_min 0.030
_refine_diff_density_max 0.300
_refine_diff_density_min -0.370
_refine_diff_density_rms 0.062
_refine_ls_extinction_method none
_refine_ls_goodness_of_fit_ref 1.025
_refine_ls_hydrogen_treatment refall
_refine_ls_matrix_type full
_refine_ls_number_parameters 453
_refine_ls_number_reflns 5409
_refine_ls_number_restraints 0
_refine_ls_restrained_S_all 1.025
_refine_ls_R_factor_all 0.0931
_refine_ls_R_factor_gt 0.0690
_refine_ls_shift/su_max 0.000
_refine_ls_shift/su_mean 0.000
_refine_ls_structure_factor_coef Fsqd
_refine_ls_weighting_details 'w=1/[\s^2^(Fo^2^)+(0.1260P)^2^+0.4408P] where P=(Fo^2^+2Fc^2^)/3'
_refine_ls_weighting_scheme calc
_refine_ls_wR_factor_gt 0.1930
_refine_ls_wR_factor_ref 0.2196
_reflns_Friedel_coverage 0.000
_reflns_number_gt 3827
_reflns_number_total 5409
_reflns_threshold_expression 'I > 2\s(I)'
_cod_data_source_file jo9b03421_si_001.cif
_cod_data_source_block Lzq201905-sad
_cod_depositor_comments 'Adding full bibliography for 4038018--4038031.cif.'
_cod_database_code 4038031
_shelx_shelxl_version_number 2014/7
_shelx_space_group_comment
; 
The symmetry employed for this shelxl refinement is uniquely defined 
by the following loop, which should always be used as a source of 
symmetry information in preference to the above space-group names. 
They are only intended as comments. 
;
_shelx_estimated_absorpt_t_min 0.968
_shelx_estimated_absorpt_t_max 0.984
_exptl_absorpt_special_details
;
about 3.2 hours for data collection, 
with scale.
;

loop_
_space_group_symop_operation_xyz
'x, y, z'
'-x, -y, -z'

loop_
_atom_site_label
_atom_site_type_symbol
_atom_site_fract_x
_atom_site_fract_y
_atom_site_fract_z
_atom_site_U_iso_or_equiv
_atom_site_adp_type
_atom_site_occupancy
_atom_site_site_symmetry_order
_atom_site_calc_flag
_atom_site_refinement_flags_posn
_atom_site_refinement_flags_adp
_atom_site_refinement_flags_occupancy
_atom_site_disorder_assembly
_atom_site_disorder_group
N1 N -0.3410(2) 0.70544(17) 1.07524(17) 0.0354(4) Uani 1 1 d . . . . .
N2 N 0.8330(2) 0.26668(17) -0.08181(17) 0.0364(5) Uani 1 1 d . . . . .
C25 C -0.0070(3) 1.0239(2) 0.2527(3) 0.0494(7) Uani 1 1 d . . . . .
C24 C -0.0946(3) 0.9366(2) 0.3119(2) 0.0379(5) Uani 1 1 d . . . . .
C23 C -0.0193(3) 0.86123(19) 0.3849(2) 0.0330(5) Uani 1 1 d . . . . .
C22 C -0.0895(3) 0.76054(19) 0.4274(2) 0.0297(5) Uani 1 1 d . . . . .
C3 C -0.0188(2) 0.68523(18) 0.50202(18) 0.0274(4) Uani 1 1 d . . . . .
C11 C 0.1261(2) 0.60259(17) 0.45104(18) 0.0257(4) Uani 1 1 d . . . . .
C12 C 0.1877(2) 0.53258(17) 0.52509(17) 0.0248(4) Uani 1 1 d . . . . .
C15 C 0.3338(2) 0.44714(17) 0.47278(18) 0.0257(4) Uani 1 1 d . . . . .
C14 C 0.3963(2) 0.37926(17) 0.54694(18) 0.0269(4) Uani 1 1 d . . . . .
C8 C 0.5393(3) 0.29438(18) 0.49618(19) 0.0288(5) Uani 1 1 d . . . . .
C31 C 0.6071(3) 0.21743(19) 0.5708(2) 0.0313(5) Uani 1 1 d . . . . .
C32 C 0.5261(3) 0.1228(2) 0.6162(2) 0.0339(5) Uani 1 1 d . . . . .
C33 C 0.5921(3) 0.0451(2) 0.6935(2) 0.0368(5) Uani 1 1 d . . . . .
C34 C 0.5050(4) -0.0451(2) 0.7424(3) 0.0464(6) Uani 1 1 d . . . . .
C2 C -0.0982(3) 0.69863(18) 0.62474(19) 0.0282(4) Uani 1 1 d . . . . .
C1 C -0.0416(2) 0.63185(18) 0.70050(18) 0.0273(4) Uani 1 1 d . . . . .
C17 C -0.1410(2) 0.65424(18) 0.83058(18) 0.0269(4) Uani 1 1 d . . . . .
C18 C -0.2076(3) 0.76692(19) 0.88358(19) 0.0307(5) Uani 1 1 d . . . . .
C19 C -0.3048(3) 0.7878(2) 1.0035(2) 0.0349(5) Uani 1 1 d . . . . .
C20 C -0.2764(3) 0.5969(2) 1.02355(19) 0.0329(5) Uani 1 1 d . . . . .
C21 C -0.1781(2) 0.56752(19) 0.90427(19) 0.0300(5) Uani 1 1 d . . . . .
C13 C 0.1023(2) 0.54811(17) 0.65142(18) 0.0259(4) Uani 1 1 d . . . . .
C10 C 0.1718(3) 0.47941(18) 0.72295(19) 0.0281(4) Uani 1 1 d . . . . .
C9 C 0.3109(3) 0.40036(18) 0.67353(19) 0.0284(4) Uani 1 1 d . . . . .
C4 C 0.2167(3) 0.58643(18) 0.32510(19) 0.0281(4) Uani 1 1 d . . . . .
C5 C 0.3549(3) 0.50559(18) 0.27541(18) 0.0279(4) Uani 1 1 d . . . . .
C16 C 0.4168(2) 0.42953(17) 0.34638(18) 0.0258(4) Uani 1 1 d . . . . .
C6 C 0.5578(2) 0.34180(18) 0.29667(18) 0.0276(4) Uani 1 1 d . . . . .
C7 C 0.6159(2) 0.27788(19) 0.37296(19) 0.0291(5) Uani 1 1 d . . . . .
C26 C 0.6505(2) 0.31465(17) 0.16619(18) 0.0272(4) Uani 1 1 d . . . . .
C27 C 0.5841(3) 0.30330(18) 0.08576(19) 0.0301(5) Uani 1 1 d . . . . .
C28 C 0.6784(3) 0.2801(2) -0.0349(2) 0.0339(5) Uani 1 1 d . . . . .
C29 C 0.8965(3) 0.2738(2) -0.0038(2) 0.0344(5) Uani 1 1 d . . . . .
C30 C 0.8118(3) 0.29674(18) 0.11836(19) 0.0304(5) Uani 1 1 d . . . . .
H29 H 1.015(3) 0.267(2) -0.039(2) 0.029(6) Uiso 1 1 d . . . . .
H30 H 0.867(3) 0.302(2) 0.171(2) 0.029(6) Uiso 1 1 d . . . . .
H28 H 0.626(3) 0.270(2) -0.089(2) 0.031(6) Uiso 1 1 d . . . . .
H27 H 0.468(3) 0.310(2) 0.115(2) 0.031(6) Uiso 1 1 d . . . . .
H4 H 0.178(3) 0.638(2) 0.273(2) 0.036(7) Uiso 1 1 d . . . . .
H7 H 0.720(3) 0.215(2) 0.338(2) 0.037(7) Uiso 1 1 d . . . . .
H9 H 0.356(3) 0.356(2) 0.725(2) 0.037(7) Uiso 1 1 d . . . . .
H2 H -0.204(3) 0.755(2) 0.659(2) 0.036(7) Uiso 1 1 d . . . . .
H21 H -0.140(3) 0.482(2) 0.875(2) 0.040(7) Uiso 1 1 d . . . . .
H20 H -0.307(3) 0.534(2) 1.076(2) 0.031(6) Uiso 1 1 d . . . . .
H23A H 0.097(3) 0.833(2) 0.335(2) 0.042(7) Uiso 1 1 d . . . . .
H23B H -0.028(3) 0.912(2) 0.456(2) 0.036(7) Uiso 1 1 d . . . . .
H22B H -0.205(3) 0.791(2) 0.473(2) 0.031(6) Uiso 1 1 d . . . . .
H24A H -0.103(3) 0.885(2) 0.249(2) 0.035(7) Uiso 1 1 d . . . . .
H33A H 0.590(3) 0.098(2) 0.762(2) 0.041(7) Uiso 1 1 d . . . . .
H32A H 0.532(3) 0.071(2) 0.546(2) 0.041(7) Uiso 1 1 d . . . . .
H32B H 0.407(3) 0.152(2) 0.660(2) 0.042(7) Uiso 1 1 d . . . . .
H31A H 0.723(3) 0.179(2) 0.525(2) 0.038(7) Uiso 1 1 d . . . . .
H31B H 0.605(3) 0.264(2) 0.643(2) 0.030(6) Uiso 1 1 d . . . . .
H33B H 0.712(3) 0.007(2) 0.647(2) 0.045(8) Uiso 1 1 d . . . . .
H34B H 0.386(4) -0.005(3) 0.788(3) 0.061(9) Uiso 1 1 d . . . . .
H34A H 0.549(4) -0.095(3) 0.800(3) 0.058(9) Uiso 1 1 d . . . . .
H34C H 0.517(4) -0.102(3) 0.673(3) 0.061(9) Uiso 1 1 d . . . . .
H18 H -0.183(3) 0.834(2) 0.837(2) 0.041(7) Uiso 1 1 d . . . . .
H19 H -0.352(3) 0.874(3) 1.039(2) 0.050(8) Uiso 1 1 d . . . . .
H22A H -0.082(3) 0.714(2) 0.353(2) 0.033(6) Uiso 1 1 d . . . . .
H24B H -0.206(3) 0.974(2) 0.363(3) 0.046(8) Uiso 1 1 d . . . . .
H25B H -0.004(4) 1.084(3) 0.319(3) 0.076(11) Uiso 1 1 d . . . . .
H25A H 0.109(4) 0.982(3) 0.193(3) 0.060(9) Uiso 1 1 d . . . . .
H25C H -0.063(4) 1.076(3) 0.207(3) 0.070(10) Uiso 1 1 d . . . . .
H5 H 0.416(3) 0.500(2) 0.188(2) 0.042(7) Uiso 1 1 d . . . . .
H10 H 0.116(3) 0.492(2) 0.812(2) 0.047(8) Uiso 1 1 d . . . . .

loop_
_atom_site_aniso_label
_atom_site_aniso_U_11
_atom_site_aniso_U_22
_atom_site_aniso_U_33
_atom_site_aniso_U_23
_atom_site_aniso_U_13
_atom_site_aniso_U_12
N1 0.0323(10) 0.0423(11) 0.0308(10) 0.0031(8) -0.0142(8) -0.0063(8)
N2 0.0323(10) 0.0419(11) 0.0323(10) 0.0039(8) -0.0131(8) -0.0052(8)
C25 0.0441(15) 0.0392(14) 0.0543(16) 0.0179(12) -0.0133(13) -0.0045(12)
C24 0.0338(13) 0.0379(12) 0.0386(13) 0.0089(10) -0.0143(10) -0.0042(10)
C23 0.0325(12) 0.0323(11) 0.0342(12) 0.0037(9) -0.0147(9) -0.0066(9)
C22 0.0287(11) 0.0317(11) 0.0313(11) 0.0042(8) -0.0159(9) -0.0061(9)
C3 0.0272(11) 0.0286(10) 0.0297(10) 0.0038(8) -0.0138(8) -0.0094(8)
C11 0.0264(10) 0.0274(10) 0.0283(10) 0.0038(8) -0.0149(8) -0.0092(8)
C12 0.0260(10) 0.0259(10) 0.0261(10) 0.0021(7) -0.0131(8) -0.0084(8)
C15 0.0270(10) 0.0279(10) 0.0264(10) 0.0030(8) -0.0133(8) -0.0101(8)
C14 0.0270(11) 0.0285(10) 0.0289(10) 0.0030(8) -0.0139(8) -0.0096(8)
C8 0.0306(11) 0.0303(10) 0.0300(11) 0.0031(8) -0.0164(9) -0.0088(9)
C31 0.0294(11) 0.0334(11) 0.0345(11) 0.0039(9) -0.0176(9) -0.0060(9)
C32 0.0377(13) 0.0328(11) 0.0365(12) 0.0048(9) -0.0215(10) -0.0077(9)
C33 0.0359(13) 0.0373(12) 0.0383(12) 0.0061(10) -0.0181(10) -0.0065(10)
C34 0.0526(17) 0.0377(13) 0.0528(16) 0.0127(12) -0.0261(13) -0.0109(12)
C2 0.0267(11) 0.0295(10) 0.0306(11) 0.0037(8) -0.0141(9) -0.0069(8)
C1 0.0268(10) 0.0300(10) 0.0283(10) 0.0036(8) -0.0134(8) -0.0091(8)
C17 0.0241(10) 0.0315(10) 0.0278(10) 0.0025(8) -0.0136(8) -0.0069(8)
C18 0.0285(11) 0.0331(11) 0.0313(11) 0.0020(8) -0.0128(9) -0.0080(9)
C19 0.0340(12) 0.0386(12) 0.0325(11) 0.0004(9) -0.0151(9) -0.0072(10)
C20 0.0313(11) 0.0398(12) 0.0290(11) 0.0075(9) -0.0139(9) -0.0091(9)
C21 0.0284(11) 0.0359(11) 0.0292(10) 0.0052(8) -0.0149(9) -0.0096(9)
C13 0.0279(10) 0.0262(10) 0.0289(10) 0.0035(8) -0.0160(8) -0.0086(8)
C10 0.0313(11) 0.0293(10) 0.0268(10) 0.0025(8) -0.0145(9) -0.0087(8)
C9 0.0296(11) 0.0320(11) 0.0288(10) 0.0061(8) -0.0165(9) -0.0092(9)
C4 0.0308(11) 0.0292(10) 0.0287(10) 0.0050(8) -0.0156(9) -0.0097(8)
C5 0.0295(11) 0.0302(10) 0.0264(10) 0.0023(8) -0.0133(8) -0.0084(8)
C16 0.0263(10) 0.0269(10) 0.0288(10) 0.0034(8) -0.0139(8) -0.0103(8)
C6 0.0273(11) 0.0304(10) 0.0277(10) 0.0034(8) -0.0122(8) -0.0106(8)
C7 0.0248(11) 0.0319(11) 0.0319(11) 0.0034(8) -0.0137(9) -0.0058(9)
C26 0.0278(11) 0.0254(10) 0.0300(10) 0.0042(8) -0.0132(8) -0.0070(8)
C27 0.0270(11) 0.0322(11) 0.0302(11) 0.0016(8) -0.0122(9) -0.0050(8)
C28 0.0318(12) 0.0403(12) 0.0301(11) 0.0006(9) -0.0149(9) -0.0061(9)
C29 0.0281(11) 0.0396(12) 0.0332(12) 0.0045(9) -0.0119(9) -0.0059(9)
C30 0.0287(11) 0.0321(11) 0.0315(11) 0.0041(8) -0.0142(9) -0.0066(8)

loop_
_atom_type_symbol
_atom_type_description
_atom_type_scat_dispersion_real
_atom_type_scat_dispersion_imag
_atom_type_scat_source
C C 0.0181 0.0091 'International Tables Vol C Tables 4.2.6.8 and 6.1.1.4'
H H 0.0000 0.0000 'International Tables Vol C Tables 4.2.6.8 and 6.1.1.4'
N N 0.0311 0.0180 'International Tables Vol C Tables 4.2.6.8 and 6.1.1.4'

loop_
_geom_angle_atom_site_label_1
_geom_angle_atom_site_label_2
_geom_angle_atom_site_label_3
_geom_angle
_geom_angle_site_symmetry_1
_geom_angle_site_symmetry_3
_geom_angle_publ_flag
C19 N1 C20 115.7(2) . . ?
C29 N2 C28 115.80(19) . . ?
C24 C25 H25B 112.0(19) . . ?
C24 C25 H25A 110.7(17) . . ?
H25B C25 H25A 109(3) . . ?
C24 C25 H25C 111(2) . . ?
H25B C25 H25C 104(3) . . ?
H25A C25 H25C 109(2) . . ?
C25 C24 C23 112.4(2) . . ?
C25 C24 H24A 111.0(14) . . ?
C23 C24 H24A 109.2(14) . . ?
C25 C24 H24B 112.0(16) . . ?
C23 C24 H24B 109.2(16) . . ?
H24A C24 H24B 103(2) . . ?
C24 C23 C22 112.77(19) . . ?
C24 C23 H23A 107.9(15) . . ?
C22 C23 H23A 111.1(15) . . ?
C24 C23 H23B 109.0(15) . . ?
C22 C23 H23B 111.2(14) . . ?
H23A C23 H23B 105(2) . . ?
C3 C22 C23 113.97(17) . . ?
C3 C22 H22B 110.0(14) . . ?
C23 C22 H22B 109.2(14) . . ?
C3 C22 H22A 112.2(14) . . ?
C23 C22 H22A 108.3(14) . . ?
H22B C22 H22A 102.5(19) . . ?
C2 C3 C11 118.80(19) . . ?
C2 C3 C22 119.01(19) . . ?
C11 C3 C22 122.19(19) . . ?
C3 C11 C12 120.21(19) . . ?
C3 C11 C4 121.79(18) . . ?
C12 C11 C4 118.00(19) . . ?
C11 C12 C13 119.59(19) . . ?
C11 C12 C15 120.08(19) . . ?
C13 C12 C15 120.34(18) . . ?
C14 C15 C16 119.87(19) . . ?
C14 C15 C12 119.90(19) . . ?
C16 C15 C12 120.23(18) . . ?
C8 C14 C15 120.26(19) . . ?
C8 C14 C9 121.39(18) . . ?
C15 C14 C9 118.35(19) . . ?
C7 C8 C14 118.57(19) . . ?
C7 C8 C31 119.18(19) . . ?
C14 C8 C31 122.18(19) . . ?
C8 C31 C32 112.88(18) . . ?
C8 C31 H31A 112.2(14) . . ?
C32 C31 H31A 107.6(15) . . ?
C8 C31 H31B 111.5(13) . . ?
C32 C31 H31B 109.4(13) . . ?
H31A C31 H31B 102.7(19) . . ?
C31 C32 C33 113.46(19) . . ?
C31 C32 H32A 111.2(15) . . ?
C33 C32 H32A 108.2(15) . . ?
C31 C32 H32B 113.6(15) . . ?
C33 C32 H32B 109.6(15) . . ?
H32A C32 H32B 100(2) . . ?
C34 C33 C32 112.5(2) . . ?
C34 C33 H33A 111.9(15) . . ?
C32 C33 H33A 107.8(15) . . ?
C34 C33 H33B 111.0(15) . . ?
C32 C33 H33B 110.9(15) . . ?
H33A C33 H33B 102(2) . . ?
C33 C34 H34B 109.8(18) . . ?
C33 C34 H34A 110.8(17) . . ?
H34B C34 H34A 110(2) . . ?
C33 C34 H34C 111.0(18) . . ?
H34B C34 H34C 107(2) . . ?
H34A C34 H34C 108(2) . . ?
C3 C2 C1 122.7(2) . . ?
C3 C2 H2 117.5(14) . . ?
C1 C2 H2 119.6(15) . . ?
C2 C1 C13 119.43(19) . . ?
C2 C1 C17 116.89(18) . . ?
C13 C1 C17 123.68(18) . . ?
C18 C17 C21 116.6(2) . . ?
C18 C17 C1 119.95(19) . . ?
C21 C17 C1 123.37(19) . . ?
C19 C18 C17 119.9(2) . . ?
C19 C18 H18 118.7(15) . . ?
C17 C18 H18 121.3(15) . . ?
N1 C19 C18 124.1(2) . . ?
N1 C19 H19 119.1(16) . . ?
C18 C19 H19 116.8(16) . . ?
N1 C20 C21 124.4(2) . . ?
N1 C20 H20 116.5(14) . . ?
C21 C20 H20 119.1(14) . . ?
C20 C21 C17 119.3(2) . . ?
C20 C21 H21 117.0(15) . . ?
C17 C21 H21 123.7(15) . . ?
C1 C13 C12 119.23(18) . . ?
C1 C13 C10 122.96(19) . . ?
C12 C13 C10 117.77(19) . . ?
C9 C10 C13 121.7(2) . . ?
C9 C10 H10 119.2(16) . . ?
C13 C10 H10 119.1(16) . . ?
C10 C9 C14 121.83(19) . . ?
C10 C9 H9 119.6(15) . . ?
C14 C9 H9 118.6(15) . . ?
C5 C4 C11 122.01(19) . . ?
C5 C4 H4 119.0(15) . . ?
C11 C4 H4 119.0(15) . . ?
C4 C5 C16 121.6(2) . . ?
C4 C5 H5 119.2(16) . . ?
C16 C5 H5 119.2(16) . . ?
C6 C16 C15 119.19(18) . . ?
C6 C16 C5 122.87(19) . . ?
C15 C16 C5 117.91(19) . . ?
C7 C6 C16 119.01(19) . . ?
C7 C6 C26 117.70(19) . . ?
C16 C6 C26 123.28(18) . . ?
C8 C7 C6 123.0(2) . . ?
C8 C7 H7 117.2(14) . . ?
C6 C7 H7 119.8(14) . . ?
C30 C26 C27 116.38(19) . . ?
C30 C26 C6 120.57(18) . . ?
C27 C26 C6 123.04(19) . . ?
C28 C27 C26 119.4(2) . . ?
C28 C27 H27 119.7(13) . . ?
C26 C27 H27 120.8(13) . . ?
N2 C28 C27 124.4(2) . . ?
N2 C28 H28 119.1(14) . . ?
C27 C28 H28 116.4(14) . . ?
N2 C29 C30 123.9(2) . . ?
N2 C29 H29 116.3(13) . . ?
C30 C29 H29 119.7(13) . . ?
C29 C30 C26 120.0(2) . . ?
C29 C30 H30 119.3(14) . . ?
C26 C30 H30 120.7(14) . . ?

loop_
_geom_bond_atom_site_label_1
_geom_bond_atom_site_label_2
_geom_bond_distance
_geom_bond_site_symmetry_2
_geom_bond_publ_flag
N1 C19 1.341(3) . ?
N1 C20 1.348(3) . ?
N2 C29 1.339(3) . ?
N2 C28 1.343(3) . ?
C25 C24 1.519(4) . ?
C25 H25B 1.11(4) . ?
C25 H25A 1.06(3) . ?
C25 H25C 1.03(4) . ?
C24 C23 1.522(3) . ?
C24 H24A 1.04(3) . ?
C24 H24B 0.99(3) . ?
C23 C22 1.529(3) . ?
C23 H23A 1.01(3) . ?
C23 H23B 1.04(3) . ?
C22 C3 1.512(3) . ?
C22 H22B 1.00(3) . ?
C22 H22A 1.05(2) . ?
C3 C2 1.386(3) . ?
C3 C11 1.408(3) . ?
C11 C12 1.430(3) . ?
C11 C4 1.433(3) . ?
C12 C13 1.431(3) . ?
C12 C15 1.433(3) . ?
C15 C14 1.423(3) . ?
C15 C16 1.429(3) . ?
C14 C8 1.409(3) . ?
C14 C9 1.435(3) . ?
C8 C7 1.389(3) . ?
C8 C31 1.508(3) . ?
C31 C32 1.525(3) . ?
C31 H31A 1.02(3) . ?
C31 H31B 1.04(2) . ?
C32 C33 1.528(3) . ?
C32 H32A 1.05(3) . ?
C32 H32B 1.03(3) . ?
C33 C34 1.520(4) . ?
C33 H33A 1.05(3) . ?
C33 H33B 1.05(3) . ?
C34 H34B 1.05(3) . ?
C34 H34A 1.06(3) . ?
C34 H34C 1.06(3) . ?
C2 C1 1.403(3) . ?
C2 H2 1.00(3) . ?
C1 C13 1.408(3) . ?
C1 C17 1.491(3) . ?
C17 C18 1.397(3) . ?
C17 C21 1.398(3) . ?
C18 C19 1.385(3) . ?
C18 H18 1.01(3) . ?
C19 H19 1.04(3) . ?
C20 C21 1.388(3) . ?
C20 H20 1.01(2) . ?
C21 H21 1.02(3) . ?
C13 C10 1.439(3) . ?
C10 C9 1.351(3) . ?
C10 H10 1.01(3) . ?
C9 H9 0.99(3) . ?
C4 C5 1.356(3) . ?
C4 H4 1.00(3) . ?
C5 C16 1.439(3) . ?
C5 H5 0.99(3) . ?
C16 C6 1.414(3) . ?
C6 C7 1.401(3) . ?
C6 C26 1.489(3) . ?
C7 H7 1.03(3) . ?
C26 C30 1.395(3) . ?
C26 C27 1.396(3) . ?
C27 C28 1.388(3) . ?
C27 H27 1.02(2) . ?
C28 H28 1.00(2) . ?
C29 C30 1.389(3) . ?
C29 H29 1.03(2) . ?
C30 H30 1.00(2) . ?

loop_
_geom_torsion_atom_site_label_1
_geom_torsion_atom_site_label_2
_geom_torsion_atom_site_label_3
_geom_torsion_atom_site_label_4
_geom_torsion
_geom_torsion_site_symmetry_1
_geom_torsion_site_symmetry_2
_geom_torsion_site_symmetry_3
_geom_torsion_site_symmetry_4
_geom_torsion_publ_flag
C25 C24 C23 C22 -170.3(2) . . . . ?
C24 C23 C22 C3 -179.02(19) . . . . ?
C23 C22 C3 C2 100.8(2) . . . . ?
C23 C22 C3 C11 -78.5(3) . . . . ?
C2 C3 C11 C12 1.2(3) . . . . ?
C22 C3 C11 C12 -179.42(18) . . . . ?
C2 C3 C11 C4 -178.17(18) . . . . ?
C22 C3 C11 C4 1.2(3) . . . . ?
C3 C11 C12 C13 -0.9(3) . . . . ?
C4 C11 C12 C13 178.54(17) . . . . ?
C3 C11 C12 C15 178.86(18) . . . . ?
C4 C11 C12 C15 -1.7(3) . . . . ?
C11 C12 C15 C14 178.70(17) . . . . ?
C13 C12 C15 C14 -1.6(3) . . . . ?
C11 C12 C15 C16 -1.6(3) . . . . ?
C13 C12 C15 C16 178.19(17) . . . . ?
C16 C15 C14 C8 -0.3(3) . . . . ?
C12 C15 C14 C8 179.46(18) . . . . ?
C16 C15 C14 C9 179.17(17) . . . . ?
C12 C15 C14 C9 -1.1(3) . . . . ?
C15 C14 C8 C7 -0.8(3) . . . . ?
C9 C14 C8 C7 179.75(18) . . . . ?
C15 C14 C8 C31 -177.66(18) . . . . ?
C9 C14 C8 C31 2.9(3) . . . . ?
C7 C8 C31 C32 -100.7(2) . . . . ?
C14 C8 C31 C32 76.1(3) . . . . ?
C8 C31 C32 C33 -179.15(19) . . . . ?
C31 C32 C33 C34 177.4(2) . . . . ?
C11 C3 C2 C1 -1.1(3) . . . . ?
C22 C3 C2 C1 179.53(19) . . . . ?
C3 C2 C1 C13 0.6(3) . . . . ?
C3 C2 C1 C17 -178.91(18) . . . . ?
C2 C1 C17 C18 -45.7(3) . . . . ?
C13 C1 C17 C18 134.8(2) . . . . ?
C2 C1 C17 C21 131.5(2) . . . . ?
C13 C1 C17 C21 -48.0(3) . . . . ?
C21 C17 C18 C19 0.1(3) . . . . ?
C1 C17 C18 C19 177.48(19) . . . . ?
C20 N1 C19 C18 -0.2(3) . . . . ?
C17 C18 C19 N1 0.1(3) . . . . ?
C19 N1 C20 C21 0.1(3) . . . . ?
N1 C20 C21 C17 0.1(3) . . . . ?
C18 C17 C21 C20 -0.2(3) . . . . ?
C1 C17 C21 C20 -177.50(19) . . . . ?
C2 C1 C13 C12 -0.2(3) . . . . ?
C17 C1 C13 C12 179.26(18) . . . . ?
C2 C1 C13 C10 177.31(19) . . . . ?
C17 C1 C13 C10 -3.2(3) . . . . ?
C11 C12 C13 C1 0.4(3) . . . . ?
C15 C12 C13 C1 -179.38(18) . . . . ?
C11 C12 C13 C10 -177.28(18) . . . . ?
C15 C12 C13 C10 3.0(3) . . . . ?
C1 C13 C10 C9 -179.34(19) . . . . ?
C12 C13 C10 C9 -1.8(3) . . . . ?
C13 C10 C9 C14 -0.9(3) . . . . ?
C8 C14 C9 C10 -178.2(2) . . . . ?
C15 C14 C9 C10 2.3(3) . . . . ?
C3 C11 C4 C5 -178.78(19) . . . . ?
C12 C11 C4 C5 1.8(3) . . . . ?
C11 C4 C5 C16 1.4(3) . . . . ?
C14 C15 C16 C6 2.1(3) . . . . ?
C12 C15 C16 C6 -177.63(18) . . . . ?
C14 C15 C16 C5 -175.59(18) . . . . ?
C12 C15 C16 C5 4.7(3) . . . . ?
C4 C5 C16 C6 177.71(19) . . . . ?
C4 C5 C16 C15 -4.7(3) . . . . ?
C15 C16 C6 C7 -2.8(3) . . . . ?
C5 C16 C6 C7 174.76(19) . . . . ?
C15 C16 C6 C26 178.32(17) . . . . ?
C5 C16 C6 C26 -4.1(3) . . . . ?
C14 C8 C7 C6 0.1(3) . . . . ?
C31 C8 C7 C6 177.01(19) . . . . ?
C16 C6 C7 C8 1.8(3) . . . . ?
C26 C6 C7 C8 -179.30(19) . . . . ?
C7 C6 C26 C30 -44.0(3) . . . . ?
C16 C6 C26 C30 134.9(2) . . . . ?
C7 C6 C26 C27 134.7(2) . . . . ?
C16 C6 C26 C27 -46.4(3) . . . . ?
C30 C26 C27 C28 -2.6(3) . . . . ?
C6 C26 C27 C28 178.7(2) . . . . ?
C29 N2 C28 C27 1.8(3) . . . . ?
C26 C27 C28 N2 0.4(3) . . . . ?
C28 N2 C29 C30 -1.8(3) . . . . ?
N2 C29 C30 C26 -0.4(3) . . . . ?
C27 C26 C30 C29 2.6(3) . . . . ?
C6 C26 C30 C29 -178.7(2) . . . . ?
